data_7012317
loop_
_publ_author_name
'Spencer, Dale M.'
'Beddoes, Roy L.'
'Helliwell, Madeleine'
'Whiteley, Mark W.'

_publ_section_title
;
 Synthesis, structure and hapticity interconversion reactions of
 pentahapto-bonded cyclooctadienyl complexes of molybdenumElectronic
 supplementary information (ESI) available: 1H and 13C NMR data for
 [Mo(CO)2(L')(L2)(\h3-C8H11) 8a, 9a 11a, 12a, 3b, 8b, 9b, 10b, 11b,
 12b. See http://www.rsc.org/suppdata/dt/b2/b209975f/
;
_journal_issue 4
_journal_name_full 'Dalton Transactions'
_journal_page_first 638
_journal_paper_doi 10.1039/b209975f
_journal_year 2003
_chemical_formula_sum 'C35 H33 B F4 Mo O2 P2'
_chemical_formula_weight 730.34
_space_group_IT_number 14
_symmetry_cell_setting monoclinic
_symmetry_Int_Tables_number 14
_symmetry_space_group_name_Hall '-P 2yn'
_symmetry_space_group_name_H-M 'P 1 21/n 1'
_audit_creation_date 19102-07-11
_audit_creation_method 'by teXsan v1.7'
_audit_update_record ?
_cell_angle_alpha 90
_cell_angle_beta 94.86(3)
_cell_angle_gamma 90
_cell_formula_units_Z 4
_cell_length_a 10.182(4)
_cell_length_b 16.698(4)
_cell_length_c 19.141(6)
_cell_measurement_reflns_used 25
_cell_measurement_temperature 295.2
_cell_measurement_theta_max 16.5
_cell_measurement_theta_min 14.6
_cell_volume 3242.6(18)
_computing_cell_refinement 'MSC/AFC Diffractometer Control'
_computing_data_collection 'MSC/AFC Diffractometer Control'
_computing_data_reduction 'teXsan (MSC, 1995)'
_computing_publication_material 'teXsan (MSC, 1995)'
_computing_structure_refinement 'teXsan (MSC, 1995)'
_computing_structure_solution
;
SIR92 (Altomare, et. al. 1993)
;
_diffrn_ambient_temperature 295.2
_diffrn_measurement_device 'Rigaku AFC5R'
_diffrn_measurement_method \w-2\q
_diffrn_orient_matrix_UB_11 0.00118
_diffrn_orient_matrix_UB_12 0.05985
_diffrn_orient_matrix_UB_13 0.00175
_diffrn_orient_matrix_UB_21 -0.09353
_diffrn_orient_matrix_UB_22 0.00130
_diffrn_orient_matrix_UB_23 -0.02066
_diffrn_orient_matrix_UB_31 -0.03108
_diffrn_orient_matrix_UB_32 -0.00164
_diffrn_orient_matrix_UB_33 0.04816
_diffrn_radiation_detector 'scintillation counter'
_diffrn_radiation_monochromator graphite
_diffrn_radiation_source 'Rigaku rotating anode'
_diffrn_radiation_type 'Cu K\a'
_diffrn_radiation_wavelength 1.5418
_diffrn_reflns_av_R_equivalents 0.05361
_diffrn_reflns_limit_h_max 11
_diffrn_reflns_limit_h_min -10
_diffrn_reflns_limit_k_max 18
_diffrn_reflns_limit_k_min -13
_diffrn_reflns_limit_l_max 21
_diffrn_reflns_limit_l_min -20
_diffrn_reflns_number 7072
_diffrn_reflns_reduction_process 'Lp corrections applied'
_diffrn_reflns_theta_max 60.07
_diffrn_reflns_theta_min 0.00
_diffrn_standards_decay_% -1.60
_diffrn_standards_interval_count 150
_diffrn_standards_number 3
_exptl_absorpt_coefficient_mu 4.783
_exptl_absorpt_correction_T_max 1.000
_exptl_absorpt_correction_T_min 0.874
_exptl_absorpt_correction_type
;
\y scans (North,Phillips & Matthews, 1968)
;
_exptl_crystal_colour orange
_exptl_crystal_density_diffrn 1.496
_exptl_crystal_density_meas ?
_exptl_crystal_description prismatic
_exptl_crystal_F_000 1488.00
_exptl_crystal_size_max 0.30
_exptl_crystal_size_mid 0.15
_exptl_crystal_size_min 0.10
_refine_diff_density_max 1.22
_refine_diff_density_min -0.63
_refine_ls_extinction_method none
_refine_ls_goodness_of_fit_obs 2.383
_refine_ls_hydrogen_treatment noref
_refine_ls_matrix_type full
_refine_ls_number_constraints 0
_refine_ls_number_parameters 406
_refine_ls_number_reflns 3808
_refine_ls_number_restraints 0
_refine_ls_R_factor_obs 0.0555
_refine_ls_shift/esd_max 0.1530
_refine_ls_shift/esd_mean 0.0000
_refine_ls_structure_factor_coef F
_refine_ls_weighting_details 'w = 1/[\s^2^(Fo) + 0.00022|Fo|^2^]'
_refine_ls_weighting_scheme calc
_refine_ls_wR_factor_obs 0.0695
_reflns_number_observed 3808
_reflns_number_total 5005
_reflns_observed_criterion >3.00\s(I)
_cod_data_source_file b209975f.txt
_cod_data_source_block Complex_1a
_cod_depositor_comments
;
 Homogenising atom site labels in order to relate data from different loops.

 Antanas Vaitkus,
 2018-08-08

 Correcting the data name order in the GEOM_TORSION loop.

 Antanas Vaitkus,
 2018-08-08

The following automatic conversions were performed:

'_refine_ls_weighting_scheme' value 'w = 1/[\s^2^(Fo) +
0.00022|Fo|^2^]' was changed to 'calc'. New tag
'_refine_ls_weighting_details' was created. The value of the new tag
was set to 'w = 1/[\s^2^(Fo) + 0.00022|Fo|^2^]'.

Automatic conversion script
Id: cif_fix_values 3143 2015-03-26 13:38:13Z robertas 
;
_cod_original_cell_volume 3243(2)
_cod_original_sg_symbol_H-M 'P 21/n     '
_cod_original_formula_sum 'C35 H33 B F4 Mo O2 P2 '
_cod_database_code 7012317

loop_
_symmetry_equiv_pos_as_xyz
'   +x,   +y,   +z'
1/2-x,1/2+y,1/2-z
'   -x,   -y,   -z'
1/2+x,1/2-y,1/2+z

loop_
_atom_site_aniso_label
_atom_site_aniso_U_11
_atom_site_aniso_U_22
_atom_site_aniso_U_33
_atom_site_aniso_U_12
_atom_site_aniso_U_13
_atom_site_aniso_U_23
Mo1 0.0274(3) 0.0314(3) 0.0332(3) -0.0034(2) -0.0051(2) -0.0003(2)
P1 0.0303(9) 0.0320(9) 0.0306(9) -0.0017(7) -0.0014(7) -0.0005(7)
P2 0.0297(9) 0.0331(9) 0.0325(9) -0.0031(7) -0.0012(7) 0.0010(8)
O9 0.122(6) 0.038(3) 0.075(4) -0.027(4) 0.006(4) -0.001(3)
O10 0.095(5) 0.096(5) 0.043(4) 0.016(4) 0.000(3) -0.015(3)
C1 0.080(7) 0.057(5) 0.060(6) 0.024(5) 0.005(5) -0.004(4)
C2 0.053(5) 0.033(4) 0.064(6) 0.003(4) -0.014(4) 0.001(4)
C3 0.043(4) 0.036(4) 0.062(5) 0.003(3) -0.005(4) 0.011(4)
C4 0.073(7) 0.090(7) 0.072(6) -0.009(5) -0.027(5) 0.035(6)
C5 0.068(6) 0.063(6) 0.079(7) 0.004(5) -0.018(5) 0.017(5)
C6 0.039(4) 0.051(5) 0.065(5) -0.002(4) -0.019(4) -0.001(4)
C7 0.032(4) 0.079(6) 0.058(5) -0.005(4) -0.003(4) 0.004(5)
C8 0.038(4) 0.065(6) 0.054(5) 0.009(4) -0.004(4) 0.001(4)
C9 0.052(5) 0.049(5) 0.033(4) -0.012(4) -0.003(3) 0.001(3)
C10 0.053(5) 0.047(4) 0.035(4) 0.003(4) -0.004(4) -0.001(3)
C11 0.033(4) 0.036(4) 0.032(4) -0.001(3) -0.008(3) 0.004(3)
C12 0.041(4) 0.048(4) 0.043(4) 0.001(3) 0.002(3) -0.004(3)
C13 0.063(6) 0.068(6) 0.045(5) 0.019(5) 0.006(4) -0.008(4)
C14 0.082(6) 0.048(5) 0.045(5) 0.005(5) -0.001(4) -0.011(4)
C15 0.078(6) 0.049(5) 0.061(5) -0.020(4) -0.003(5) -0.004(4)
C16 0.057(5) 0.045(4) 0.044(4) -0.003(4) 0.004(4) -0.008(4)
C17 0.046(4) 0.033(4) 0.039(4) -0.004(3) 0.003(3) 0.001(3)
C18 0.054(5) 0.051(5) 0.052(5) -0.008(4) 0.004(4) 0.000(4)
C19 0.068(6) 0.045(5) 0.075(6) -0.027(4) 0.026(5) -0.013(4)
C20 0.089(7) 0.032(4) 0.063(6) -0.001(4) 0.035(5) 0.008(4)
C21 0.082(6) 0.042(5) 0.045(5) 0.025(4) 0.020(4) 0.011(4)
C22 0.051(5) 0.042(4) 0.040(4) 0.003(4) 0.011(3) -0.001(3)
C23 0.038(4) 0.035(4) 0.043(4) 0.000(3) 0.003(3) 0.000(3)
C24 0.048(5) 0.053(5) 0.079(6) 0.001(4) -0.013(4) -0.019(4)
C25 0.076(7) 0.058(6) 0.088(7) 0.006(5) -0.011(5) -0.031(5)
C26 0.062(5) 0.044(5) 0.067(6) 0.016(4) 0.010(4) -0.002(4)
C27 0.043(5) 0.054(5) 0.099(7) 0.006(4) 0.008(5) -0.018(5)
C28 0.041(5) 0.050(5) 0.096(7) -0.001(4) -0.003(5) -0.014(5)
C29 0.026(3) 0.033(4) 0.034(4) -0.001(3) 0.001(3) 0.000(3)
C30 0.043(4) 0.053(5) 0.047(4) -0.007(4) -0.002(3) -0.003(4)
C31 0.054(5) 0.058(5) 0.062(6) -0.026(4) 0.007(4) -0.010(4)
C32 0.049(5) 0.047(5) 0.072(6) -0.015(4) 0.017(4) 0.005(4)
C33 0.054(5) 0.052(5) 0.050(5) -0.002(4) 0.002(4) 0.007(4)
C34 0.039(4) 0.043(4) 0.043(4) -0.007(3) -0.003(3) 0.003(3)
C35 0.029(4) 0.041(4) 0.036(4) -0.002(3) 0.001(3) 0.004(3)
F1 0.240(10) 0.110(6) 0.164(7) 0.060(6) -0.138(7) -0.038(5)
F2 0.129(6) 0.230(9) 0.157(7) 0.063(6) -0.103(6) -0.069(6)
F3 0.24(1) 0.34(2) 0.20(1) -0.04(1) 0.013(9) 0.15(1)
F4 0.095(5) 0.27(1) 0.102(5) 0.040(6) -0.004(4) -0.052(6)
B1 0.076(8) 0.13(1) 0.036(6) 0.043(8) -0.001(6) 0.025(7)

loop_
_atom_site_label
_atom_site_fract_x
_atom_site_fract_y
_atom_site_fract_z
_atom_site_U_iso_or_equiv
_atom_site_occupancy
_atom_site_refinement_flags
_atom_site_thermal_displace_type
_atom_site_calc_flag
_atom_site_calc_attached_atom
Mo1 0.21856(5) 0.68963(3) 0.69168(3) 0.0311(2) 1.000 . Uani d ?
P1 0.4621(2) 0.6743(1) 0.70200(9) 0.0312(5) 1.000 . Uani d ?
P2 0.3139(2) 0.6920(1) 0.81750(9) 0.0320(5) 1.000 . Uani d ?
O9 0.1721(7) 0.5095(3) 0.7173(3) 0.078(2) 1.000 . Uani d ?
O10 0.2474(6) 0.6348(4) 0.5365(3) 0.078(2) 1.000 . Uani d ?
C1 0.0992(9) 0.8451(5) 0.7385(4) 0.066(3) 1.000 . Uani d ?
C2 0.2219(8) 0.8389(4) 0.6985(4) 0.051(2) 1.000 . Uani d ?
C3 0.2160(7) 0.8268(4) 0.6301(4) 0.048(2) 1.000 . Uani d ?
C4 0.0934(10) 0.8315(6) 0.5812(5) 0.080(3) 1.000 . Uani d ?
C5 -0.0021(9) 0.7674(5) 0.5781(5) 0.071(3) 1.000 . Uani d ?
C6 0.0100(7) 0.7010(5) 0.6298(4) 0.053(2) 1.000 . Uani d ?
C7 -0.0057(7) 0.7067(5) 0.7029(4) 0.057(3) 1.000 . Uani d ?
C8 0.0460(7) 0.7633(5) 0.7496(4) 0.053(2) 1.000 . Uani d ?
C9 0.1918(7) 0.5769(5) 0.7093(4) 0.045(2) 1.000 . Uani d ?
C10 0.2383(7) 0.6576(5) 0.5919(4) 0.045(2) 1.000 . Uani d ?
C11 0.3254(6) 0.7790(4) 0.8756(3) 0.034(2) 1.000 . Uani d ?
C12 0.2323(7) 0.7887(4) 0.9246(4) 0.044(2) 1.000 . Uani d ?
C13 0.2362(8) 0.8542(5) 0.9694(4) 0.059(3) 1.000 . Uani d ?
C14 0.3328(9) 0.9106(5) 0.9653(4) 0.059(3) 1.000 . Uani d ?
C15 0.4261(9) 0.9013(5) 0.9186(5) 0.063(3) 1.000 . Uani d ?
C16 0.4218(8) 0.8367(4) 0.8727(4) 0.049(2) 1.000 . Uani d ?
C17 0.2637(7) 0.6136(4) 0.8755(4) 0.039(2) 1.000 . Uani d ?
C18 0.1360(8) 0.5843(5) 0.8690(4) 0.052(2) 1.000 . Uani d ?
C19 0.0990(9) 0.5245(5) 0.9135(5) 0.061(3) 1.000 . Uani d ?
C20 0.1874(10) 0.4954(5) 0.9648(5) 0.059(3) 1.000 . Uani d ?
C21 0.3129(9) 0.5243(5) 0.9726(4) 0.056(3) 1.000 . Uani d ?
C22 0.3523(7) 0.5839(4) 0.9289(4) 0.044(2) 1.000 . Uani d ?
C23 0.5513(7) 0.5888(4) 0.6694(4) 0.039(2) 1.000 . Uani d ?
C24 0.4911(8) 0.5261(5) 0.6320(5) 0.061(3) 1.000 . Uani d ?
C25 0.5635(10) 0.4637(5) 0.6100(5) 0.075(3) 1.000 . Uani d ?
C26 0.6959(8) 0.4600(5) 0.6246(4) 0.058(3) 1.000 . Uani d ?
C27 0.7573(8) 0.5214(5) 0.6626(5) 0.065(3) 1.000 . Uani d ?
C28 0.6862(8) 0.5848(5) 0.6848(5) 0.063(3) 1.000 . Uani d ?
C29 0.5620(6) 0.7582(4) 0.6767(3) 0.031(2) 1.000 . Uani d ?
C30 0.6474(7) 0.8013(4) 0.7227(4) 0.048(2) 1.000 . Uani d ?
C31 0.7160(8) 0.8651(5) 0.6987(4) 0.058(3) 1.000 . Uani d ?
C32 0.7018(8) 0.8866(5) 0.6291(5) 0.055(3) 1.000 . Uani d ?
C33 0.6217(8) 0.8435(5) 0.5823(4) 0.052(2) 1.000 . Uani d ?
C34 0.5512(7) 0.7798(4) 0.6065(4) 0.042(2) 1.000 . Uani d ?
C35 0.4827(6) 0.6651(4) 0.7973(3) 0.035(2) 1.000 . Uani d ?
H1A 0.0344 0.8762 0.7122 0.079 1.000 . Uiso c ?
H1B 0.1212 0.8698 0.7826 0.079 1.000 . Uiso c ?
H2 0.3059 0.8439 0.7238 0.061 1.000 . Uiso c ?
H3 0.2959 0.8142 0.6103 0.057 1.000 . Uiso c ?
H4A 0.1211 0.8370 0.5352 0.096 1.000 . Uiso c ?
H4B 0.0482 0.8787 0.5933 0.096 1.000 . Uiso c ?
H5A -0.0855 0.7916 0.5822 0.086 1.000 . Uiso c ?
H5B -0.0008 0.7437 0.5331 0.086 1.000 . Uiso c ?
H6 0.0301 0.6495 0.6125 0.064 1.000 . Uiso c ?
H7 -0.0584 0.6665 0.7217 0.068 1.000 . Uiso c ?
H8 0.0483 0.7475 0.7974 0.064 1.000 . Uiso c ?
H12 0.1650 0.7497 0.9273 0.053 1.000 . Uiso c ?
H13 0.1725 0.8599 1.0026 0.070 1.000 . Uiso c ?
H14 0.3350 0.9562 0.9950 0.070 1.000 . Uiso c ?
H15 0.4949 0.9397 0.9175 0.076 1.000 . Uiso c ?
H16 0.4853 0.8322 0.8393 0.058 1.000 . Uiso c ?
H18 0.0736 0.6053 0.8340 0.063 1.000 . Uiso c ?
H19 0.0119 0.5036 0.9082 0.074 1.000 . Uiso c ?
H20 0.1612 0.4546 0.9953 0.071 1.000 . Uiso c ?
H21 0.3736 0.5034 1.0085 0.067 1.000 . Uiso c ?
H22 0.4394 0.6045 0.9352 0.053 1.000 . Uiso c ?
H24 0.3983 0.5265 0.6214 0.073 1.000 . Uiso c ?
H25 0.5200 0.4218 0.5836 0.090 1.000 . Uiso c ?
H26 0.7451 0.4161 0.6091 0.069 1.000 . Uiso c ?
H27 0.8501 0.5198 0.6735 0.078 1.000 . Uiso c ?
H28 0.7302 0.6266 0.7111 0.076 1.000 . Uiso c ?
H30 0.6584 0.7868 0.7708 0.058 1.000 . Uiso c ?
H31 0.7739 0.8947 0.7306 0.069 1.000 . Uiso c ?
H32 0.7481 0.9318 0.6135 0.067 1.000 . Uiso c ?
H33 0.6144 0.8570 0.5339 0.063 1.000 . Uiso c ?
H34 0.4941 0.7501 0.5742 0.051 1.000 . Uiso c ?
H35A 0.5056 0.6121 0.8117 0.042 1.000 . Uiso c ?
H35B 0.5466 0.7015 0.8177 0.042 1.000 . Uiso c ?
F1 0.2718(9) 0.2423(4) 0.1042(4) 0.180(4) 1.000 . Uani d ?
F2 0.1010(8) 0.3043(5) 0.0462(4) 0.178(4) 1.000 . Uani d ?
F3 0.280(1) 0.3552(8) 0.0743(6) 0.259(7) 1.000 . Uani d ?
F4 0.1713(7) 0.3364(6) 0.1544(4) 0.157(4) 1.000 . Uani d ?
B1 0.189(1) 0.3004(9) 0.0965(6) 0.081(4) 1.000 . Uani d ?

loop_
_atom_type_symbol
_atom_type_oxidation_number
_atom_type_number_in_cell
_atom_type_scat_dispersion_real
_atom_type_scat_dispersion_imag
_atom_type_scat_source
C 0 140 0.018 0.009
;International Tables for Crystallography
(1992, Vol. C, Tables 4.2.6.8 and 6.1.1.1)
;
H 0 132 0.000 0.000
;International Tables for Crystallography
(1992, Vol. C, Table 6.1.1.2)
;
B 0 4 0.009 0.004
;International Tables for Crystallography
(1992, Vol. C, Tables 4.2.6.8 and 6.1.1.1)
;
F 0 16 0.073 0.053
;International Tables for Crystallography
(1992, Vol. C, Tables 4.2.6.8 and 6.1.1.1)
;
Mo 0 4 -0.048 2.734
;International Tables for Crystallography
(1992, Vol. C, Tables 4.2.6.8 and 6.1.1.1)
;
O 0 8 0.049 0.032
;International Tables for Crystallography
(1992, Vol. C, Tables 4.2.6.8 and 6.1.1.1)
;
P 0 8 0.295 0.434
;International Tables for Crystallography
(1992, Vol. C, Tables 4.2.6.8 and 6.1.1.1)
;

loop_
_geom_angle_atom_site_label_1
_geom_angle_atom_site_label_2
_geom_angle_atom_site_label_3
_geom_angle
_geom_angle_site_symmetry_1
_geom_angle_site_symmetry_2
_geom_angle_site_symmetry_3
_geom_angle_publ_flag
P1 Mo1 P2 67.95(6) . . . yes
P1 Mo1 C2 95.2(2) . . . yes
P1 Mo1 C3 95.7(2) . . . yes
P1 Mo1 C6 154.4(2) . . . yes
P1 Mo1 C7 170.1(2) . . . yes
P1 Mo1 C8 139.0(2) . . . yes
P1 Mo1 C9 92.3(2) . . . yes
P1 Mo1 C10 82.5(2) . . . yes
P2 Mo1 C2 86.1(2) . . . yes
P2 Mo1 C3 114.3(2) . . . yes
P2 Mo1 C6 137.6(2) . . . yes
P2 Mo1 C7 102.2(2) . . . yes
P2 Mo1 C8 78.2(2) . . . yes
P2 Mo1 C9 84.1(2) . . . yes
P2 Mo1 C10 148.3(2) . . . yes
C2 Mo1 C3 30.2(3) . . . yes
C2 Mo1 C6 87.3(3) . . . yes
C2 Mo1 C7 83.2(3) . . . yes
C2 Mo1 C8 59.2(3) . . . yes
C2 Mo1 C9 164.4(3) . . . yes
C2 Mo1 C10 108.3(3) . . . yes
C3 Mo1 C6 74.0(3) . . . yes
C3 Mo1 C7 87.8(3) . . . yes
C3 Mo1 C8 77.5(3) . . . yes
C3 Mo1 C9 161.6(3) . . . yes
C3 Mo1 C10 78.4(3) . . . yes
C6 Mo1 C7 35.4(3) . . . yes
C6 Mo1 C8 62.7(3) . . . yes
C6 Mo1 C9 91.8(3) . . . yes
C6 Mo1 C10 72.6(3) . . . yes
C7 Mo1 C8 33.0(3) . . . yes
C7 Mo1 C9 87.1(3) . . . yes
C7 Mo1 C10 107.3(3) . . . yes
C8 Mo1 C9 106.8(3) . . . yes
C8 Mo1 C10 133.5(3) . . . yes
C9 Mo1 C10 86.2(3) . . . yes
Mo1 P1 C23 125.0(2) . . . yes
Mo1 P1 C29 118.4(2) . . . yes
Mo1 P1 C35 96.8(2) . . . yes
C23 P1 C29 101.8(3) . . . yes
C23 P1 C35 104.9(3) . . . yes
C29 P1 C35 108.1(3) . . . yes
Mo1 P2 C11 126.4(2) . . . yes
Mo1 P2 C17 117.8(2) . . . yes
Mo1 P2 C35 94.9(2) . . . yes
C11 P2 C17 102.0(3) . . . yes
C11 P2 C35 107.9(3) . . . yes
C17 P2 C35 105.5(3) . . . yes
C2 C1 C8 109.5(7) . . . yes
C2 C1 H1A 109.5 . . . no
C2 C1 H1B 109.5 . . . no
C8 C1 H1A 109.5 . . . no
C8 C1 H1B 109.5 . . . no
H1A C1 H1B 109.5 . . . no
Mo1 C2 C1 94.9(5) . . . yes
Mo1 C2 C3 78.3(4) . . . yes
Mo1 C2 H2 97.0 . . . no
C1 C2 C3 122.5(7) . . . yes
C1 C2 H2 118.7 . . . no
C3 C2 H2 118.7 . . . no
Mo1 C3 C2 71.6(4) . . . yes
Mo1 C3 C4 108.0(5) . . . yes
Mo1 C3 H3 90.5 . . . no
C2 C3 C4 125.2(8) . . . yes
C2 C3 H3 117.4 . . . no
C4 C3 H3 117.4 . . . no
C3 C4 C5 120.6(8) . . . yes
C3 C4 H4A 106.6 . . . no
C3 C4 H4B 106.6 . . . no
C5 C4 H4A 106.6 . . . no
C5 C4 H4B 106.6 . . . no
H4A C4 H4B 109.5 . . . no
C4 C5 C6 120.6(8) . . . yes
C4 C5 H5A 106.6 . . . no
C4 C5 H5B 106.6 . . . no
C6 C5 H5A 106.6 . . . no
C6 C5 H5B 106.6 . . . no
H5A C5 H5B 109.5 . . . no
Mo1 C6 C5 114.6(5) . . . yes
Mo1 C6 C7 71.5(4) . . . yes
Mo1 C6 H6 83.7 . . . no
C5 C6 C7 126.4(7) . . . yes
C5 C6 H6 116.8 . . . no
C7 C6 H6 116.8 . . . no
Mo1 C7 C6 73.1(4) . . . yes
Mo1 C7 C8 79.6(5) . . . yes
Mo1 C7 H7 122.6 . . . no
C6 C7 C8 128.1(8) . . . yes
C6 C7 H7 116.0 . . . no
C8 C7 H7 115.9 . . . no
Mo1 C8 C1 96.3(5) . . . yes
Mo1 C8 C7 67.4(4) . . . yes
Mo1 C8 H8 109.4 . . . no
C1 C8 C7 131.3(7) . . . yes
C1 C8 H8 114.4 . . . no
C7 C8 H8 114.3 . . . no
Mo1 C9 O9 177.1(6) . . . yes
Mo1 C10 O10 175.7(7) . . . yes
P2 C11 C12 119.2(5) . . . yes
P2 C11 C16 122.6(5) . . . yes
C12 C11 C16 118.1(6) . . . yes
C11 C12 C13 121.3(7) . . . yes
C11 C12 H12 119.3 . . . no
C13 C12 H12 119.3 . . . no
C12 C13 C14 119.3(8) . . . yes
C12 C13 H13 120.4 . . . no
C14 C13 H13 120.3 . . . no
C13 C14 C15 120.2(8) . . . yes
C13 C14 H14 119.9 . . . no
C15 C14 H14 119.9 . . . no
C14 C15 C16 120.9(8) . . . yes
C14 C15 H15 119.5 . . . no
C16 C15 H15 119.5 . . . no
C11 C16 C15 120.1(7) . . . yes
C11 C16 H16 120.0 . . . no
C15 C16 H16 120.0 . . . no
P2 C17 C18 120.7(5) . . . yes
P2 C17 C22 120.4(5) . . . yes
C18 C17 C22 118.9(6) . . . yes
C17 C18 C19 120.1(7) . . . yes
C17 C18 H18 120.0 . . . no
C19 C18 H18 120.0 . . . no
C18 C19 C20 120.2(8) . . . yes
C18 C19 H19 119.9 . . . no
C20 C19 H19 119.9 . . . no
C19 C20 C21 120.6(8) . . . yes
C19 C20 H20 119.7 . . . no
C21 C20 H20 119.7 . . . no
C20 C21 C22 120.4(7) . . . yes
C20 C21 H21 119.8 . . . no
C22 C21 H21 119.8 . . . no
C17 C22 C21 119.8(7) . . . yes
C17 C22 H22 120.1 . . . no
C21 C22 H22 120.1 . . . no
P1 C23 C24 123.8(5) . . . yes
P1 C23 C28 118.6(5) . . . yes
C24 C23 C28 117.6(7) . . . yes
C23 C24 C25 120.7(7) . . . yes
C23 C24 H24 119.6 . . . no
C25 C24 H24 119.6 . . . no
C24 C25 C26 121.7(8) . . . yes
C24 C25 H25 119.1 . . . no
C26 C25 H25 119.2 . . . no
C25 C26 C27 118.4(8) . . . yes
C25 C26 H26 120.8 . . . no
C27 C26 H26 120.8 . . . no
C26 C27 C28 120.7(7) . . . yes
C26 C27 H27 119.7 . . . no
C28 C27 H27 119.7 . . . no
C23 C28 C27 120.9(7) . . . yes
C23 C28 H28 119.6 . . . no
C27 C28 H28 119.6 . . . no
P1 C29 C30 124.4(5) . . . yes
P1 C29 C34 117.2(5) . . . yes
C30 C29 C34 118.4(6) . . . yes
C29 C30 C31 120.0(7) . . . yes
C29 C30 H30 120.0 . . . no
C31 C30 H30 120.0 . . . no
C30 C31 C32 120.8(7) . . . yes
C30 C31 H31 119.6 . . . no
C32 C31 H31 119.6 . . . no
C31 C32 C33 120.4(7) . . . yes
C31 C32 H32 119.8 . . . no
C33 C32 H32 119.8 . . . no
C32 C33 C34 118.9(7) . . . yes
C32 C33 H33 120.5 . . . no
C34 C33 H33 120.5 . . . no
C29 C34 C33 121.5(6) . . . yes
C29 C34 H34 119.2 . . . no
C33 C34 H34 119.2 . . . no
P1 C35 P2 99.1(3) . . . yes
P1 C35 H35A 112.0 . . . no
P1 C35 H35B 112.0 . . . no
P2 C35 H35A 112.0 . . . no
P2 C35 H35B 112.0 . . . no
H35A C35 H35B 109.5 . . . no
F1 B1 F2 123(1) . . . yes
F1 B1 F3 94(1) . . . yes
F1 B1 F4 113.0(10) . . . yes
F2 B1 F3 100(1) . . . yes
F2 B1 F4 119(1) . . . yes
F3 B1 F4 95(1) . . . yes

loop_
_geom_bond_atom_site_label_1
_geom_bond_atom_site_label_2
_geom_bond_distance
_geom_bond_site_symmetry_1
_geom_bond_site_symmetry_2
_geom_bond_publ_flag
Mo1 P1 2.484(2) . . yes
Mo1 P2 2.519(2) . . yes
Mo1 C2 2.495(7) . . yes
Mo1 C3 2.576(7) . . yes
Mo1 C6 2.350(7) . . yes
Mo1 C7 2.329(8) . . yes
Mo1 C8 2.482(8) . . yes
Mo1 C9 1.935(8) . . yes
Mo1 C10 2.010(8) . . yes
P1 C23 1.831(7) . . yes
P1 C29 1.821(6) . . yes
P1 C35 1.824(7) . . yes
P2 C11 1.827(7) . . yes
P2 C17 1.816(7) . . yes
P2 C35 1.849(7) . . yes
O9 C9 1.157(10) . . yes
O10 C10 1.138(10) . . yes
C1 C2 1.52(1) . . yes
C1 C8 1.49(1) . . yes
C1 H1A 0.95 . . no
C1 H1B 0.95 . . no
C2 C3 1.32(1) . . yes
C2 H2 0.95 . . no
C3 C4 1.50(1) . . yes
C3 H3 0.95 . . no
C4 C5 1.44(1) . . yes
C4 H4A 0.95 . . no
C4 H4B 0.95 . . no
C5 C6 1.49(1) . . yes
C5 H5A 0.95 . . no
C5 H5B 0.95 . . no
C6 C7 1.42(1) . . yes
C6 H6 0.95 . . no
C7 C8 1.37(1) . . yes
C7 H7 0.95 . . no
C8 H8 0.95 . . no
C11 C12 1.40(1) . . yes
C11 C16 1.380(10) . . yes
C12 C13 1.39(1) . . yes
C12 H12 0.95 . . no
C13 C14 1.37(1) . . yes
C13 H13 0.95 . . no
C14 C15 1.37(1) . . yes
C14 H14 0.95 . . no
C15 C16 1.39(1) . . yes
C15 H15 0.95 . . no
C16 H16 0.95 . . no
C17 C18 1.39(1) . . yes
C17 C22 1.396(9) . . yes
C18 C19 1.39(1) . . yes
C18 H18 0.95 . . no
C19 C20 1.36(1) . . yes
C19 H19 0.95 . . no
C20 C21 1.36(1) . . yes
C20 H20 0.95 . . no
C21 C22 1.38(1) . . yes
C21 H21 0.95 . . no
C22 H22 0.95 . . no
C23 C24 1.38(1) . . yes
C23 C28 1.38(1) . . yes
C24 C25 1.36(1) . . yes
C24 H24 0.95 . . no
C25 C26 1.35(1) . . yes
C25 H25 0.95 . . no
C26 C27 1.38(1) . . yes
C26 H26 0.95 . . no
C27 C28 1.37(1) . . yes
C27 H27 0.95 . . no
C28 H28 0.95 . . no
C29 C30 1.385(9) . . yes
C29 C34 1.386(9) . . yes
C30 C31 1.37(1) . . yes
C30 H30 0.95 . . no
C31 C32 1.38(1) . . yes
C31 H31 0.95 . . no
C32 C33 1.37(1) . . yes
C32 H32 0.95 . . no
C33 C34 1.39(1) . . yes
C33 H33 0.95 . . no
C34 H34 0.95 . . no
C35 H35A 0.95 . . no
C35 H35B 0.95 . . no
F1 B1 1.29(2) . . yes
F2 B1 1.26(1) . . yes
F3 B1 1.40(2) . . yes
F4 B1 1.29(1) . . yes

loop_
_geom_contact_atom_site_label_1
_geom_contact_atom_site_label_2
_geom_contact_distance
_geom_contact_site_symmetry_1
_geom_contact_site_symmetry_2
_geom_contact_publ_flag
O9 C15 3.25(1) . 2_546 no
O10 F1 3.230(10) . 2 no
C20 F3 3.23(2) . 1_556 no
C33 F2 3.27(1) . 2 no
C34 F2 3.22(1) . 2 no

loop_
_geom_torsion_atom_site_label_1
_geom_torsion_atom_site_label_2
_geom_torsion_atom_site_label_3
_geom_torsion_atom_site_label_4
_geom_torsion_site_symmetry_1
_geom_torsion_site_symmetry_2
_geom_torsion_site_symmetry_3
_geom_torsion_site_symmetry_4
_geom_torsion
_geom_torsion_publ_flag
Mo1 P1 C23 C24 . . . . 3.9(8) no
Mo1 P1 C23 C28 . . . . -173.9(5) no
Mo1 P1 C29 C30 . . . . 114.1(6) no
Mo1 P1 C29 C34 . . . . -66.0(6) no
Mo1 P1 C35 P2 . . . . -9.7(3) no
Mo1 P2 C11 C12 . . . . 100.2(5) no
Mo1 P2 C11 C16 . . . . -78.9(6) no
Mo1 P2 C17 C18 . . . . -36.4(7) no
Mo1 P2 C17 C22 . . . . 145.8(5) no
Mo1 P2 C35 P1 . . . . 9.5(3) no
Mo1 C2 C1 C8 . . . . -1.1(6) no
Mo1 C2 C3 C4 . . . . 99.3(8) no
Mo1 C3 C2 C1 . . . . -88.4(7) no
Mo1 C3 C4 C5 . . . . 3(1) no
Mo1 C6 C5 C4 . . . . -16(1) no
Mo1 C6 C7 C8 . . . . 61.5(8) no
Mo1 C7 C6 C5 . . . . -107.3(8) no
Mo1 C7 C8 C1 . . . . 78.1(9) no
Mo1 C8 C1 C2 . . . . 1.1(7) no
Mo1 C8 C7 C6 . . . . -58.7(8) no
P1 Mo1 P2 C11 . . . . 109.1(3) no
P1 Mo1 P2 C17 . . . . -117.9(3) no
P1 Mo1 P2 C35 . . . . -7.4(2) no
P1 Mo1 C2 C1 . . . . -145.3(4) no
P1 Mo1 C2 C3 . . . . 92.5(5) no
P1 Mo1 C3 C2 . . . . -90.4(5) no
P1 Mo1 C3 C4 . . . . 147.5(5) no
P1 Mo1 C6 C5 . . . . -56.0(8) no
P1 Mo1 C6 C7 . . . . -178.4(4) no
P1 Mo1 C7 C6 . . . . 175(1) no
P1 Mo1 C7 C8 . . . . 40(1) no
P1 Mo1 C8 C1 . . . . 57.5(6) no
P1 Mo1 C8 C7 . . . . -170.2(4) no
P1 Mo1 C9 O9 . . . . -129(13) no
P1 Mo1 C10 O10 . . . . 98(8) no
P1 C23 C24 C25 . . . . -179.2(7) no
P1 C23 C28 C27 . . . . 179.0(7) no
P1 C29 C30 C31 . . . . -178.3(6) no
P1 C29 C34 C33 . . . . 179.0(6) no
P1 C35 P2 C11 . . . . -121.3(3) no
P1 C35 P2 C17 . . . . 130.2(3) no
P2 Mo1 P1 C23 . . . . 121.1(3) no
P2 Mo1 P1 C29 . . . . -107.3(2) no
P2 Mo1 P1 C35 . . . . 7.6(2) no
P2 Mo1 C2 C1 . . . . -77.9(4) no
P2 Mo1 C2 C3 . . . . 159.9(5) no
P2 Mo1 C3 C2 . . . . -22.1(5) no
P2 Mo1 C3 C4 . . . . -144.2(5) no
P2 Mo1 C6 C5 . . . . 121.6(6) no
P2 Mo1 C6 C7 . . . . -0.8(6) no
P2 Mo1 C7 C6 . . . . 179.5(4) no
P2 Mo1 C7 C8 . . . . 44.1(5) no
P2 Mo1 C8 C1 . . . . 91.8(4) no
P2 Mo1 C8 C7 . . . . -135.9(5) no
P2 Mo1 C9 O9 . . . . 163(13) no
P2 Mo1 C10 O10 . . . . 78(8) no
P2 C11 C12 C13 . . . . -179.4(6) no
P2 C11 C16 C15 . . . . -179.6(6) no
P2 C17 C18 C19 . . . . 179.9(6) no
P2 C17 C22 C21 . . . . 180.0(6) no
P2 C35 P1 C23 . . . . -138.7(3) no
P2 C35 P1 C29 . . . . 113.2(3) no
O9 C9 Mo1 C2 . . . . 111(13) no
O9 C9 Mo1 C3 . . . . -13(13) no
O9 C9 Mo1 C6 . . . . 25(13) no
O9 C9 Mo1 C7 . . . . 60(13) no
O9 C9 Mo1 C8 . . . . 87(13) no
O9 C9 Mo1 C10 . . . . -47(13) no
O10 C10 Mo1 C2 . . . . -168(8) no
O10 C10 Mo1 C3 . . . . -163(8) no
O10 C10 Mo1 C6 . . . . -87(8) no
O10 C10 Mo1 C7 . . . . -80(8) no
O10 C10 Mo1 C8 . . . . -103(8) no
O10 C10 Mo1 C9 . . . . 5(8) no
C1 C2 Mo1 C3 . . . . 122.2(7) no
C1 C2 Mo1 C6 . . . . 60.3(5) no
C1 C2 Mo1 C7 . . . . 24.9(5) no
C1 C2 Mo1 C8 . . . . 0.7(4) no
C1 C2 Mo1 C9 . . . . -26(1) no
C1 C2 Mo1 C10 . . . . 131.0(5) no
C1 C2 C3 C4 . . . . 10(1) no
C1 C8 Mo1 C2 . . . . -0.7(4) no
C1 C8 Mo1 C3 . . . . -26.8(5) no
C1 C8 Mo1 C6 . . . . -105.0(5) no
C1 C8 Mo1 C7 . . . . -132.3(7) no
C1 C8 Mo1 C9 . . . . 171.8(5) no
C1 C8 Mo1 C10 . . . . -87.2(6) no
C1 C8 C7 C6 . . . . 19(1) no
C2 Mo1 P1 C23 . . . . -155.3(3) no
C2 Mo1 P1 C29 . . . . -23.7(3) no
C2 Mo1 P1 C35 . . . . 91.2(3) no
C2 Mo1 P2 C11 . . . . 12.0(3) no
C2 Mo1 P2 C17 . . . . 145.0(3) no
C2 Mo1 P2 C35 . . . . -104.6(3) no
C2 Mo1 C3 C4 . . . . -122.1(8) no
C2 Mo1 C6 C5 . . . . 40.4(6) no
C2 Mo1 C6 C7 . . . . -82.0(5) no
C2 Mo1 C7 C6 . . . . 95.0(5) no
C2 Mo1 C7 C8 . . . . -40.3(5) no
C2 Mo1 C8 C7 . . . . 131.6(6) no
C2 C1 C8 C7 . . . . -64(1) no
C2 C3 Mo1 C6 . . . . 113.5(5) no
C2 C3 Mo1 C7 . . . . 80.3(5) no
C2 C3 Mo1 C8 . . . . 48.6(5) no
C2 C3 Mo1 C9 . . . . 154.3(8) no
C2 C3 Mo1 C10 . . . . -171.5(5) no
C2 C3 C4 C5 . . . . -76(1) no
C3 Mo1 P1 C23 . . . . -125.0(3) no
C3 Mo1 P1 C29 . . . . 6.6(3) no
C3 Mo1 P1 C35 . . . . 121.5(3) no
C3 Mo1 P2 C11 . . . . 22.9(3) no
C3 Mo1 P2 C17 . . . . 155.9(3) no
C3 Mo1 P2 C35 . . . . -93.7(3) no
C3 Mo1 C6 C5 . . . . 12.9(6) no
C3 Mo1 C6 C7 . . . . -109.5(5) no
C3 Mo1 C7 C6 . . . . 65.1(5) no
C3 Mo1 C7 C8 . . . . -70.3(5) no
C3 Mo1 C8 C7 . . . . 105.5(5) no
C3 C2 Mo1 C6 . . . . -62.0(5) no
C3 C2 Mo1 C7 . . . . -97.3(5) no
C3 C2 Mo1 C8 . . . . -121.5(5) no
C3 C2 Mo1 C9 . . . . -149.2(9) no
C3 C2 Mo1 C10 . . . . 8.8(5) no
C3 C2 C1 C8 . . . . 78.2(9) no
C3 C4 C5 C6 . . . . 8(1) no
C4 C3 Mo1 C6 . . . . -8.6(6) no
C4 C3 Mo1 C7 . . . . -41.8(6) no
C4 C3 Mo1 C8 . . . . -73.5(6) no
C4 C3 Mo1 C9 . . . . 32(1) no
C4 C3 Mo1 C10 . . . . 66.4(6) no
C4 C5 C6 C7 . . . . 67(1) no
C5 C6 Mo1 C7 . . . . 122.4(8) no
C5 C6 Mo1 C8 . . . . 96.9(6) no
C5 C6 Mo1 C9 . . . . -155.2(6) no
C5 C6 Mo1 C10 . . . . -69.7(6) no
C5 C6 C7 C8 . . . . -45(1) no
C6 Mo1 P1 C23 . . . . -60.7(5) no
C6 Mo1 P1 C29 . . . . 71.0(5) no
C6 Mo1 P1 C35 . . . . -174.2(5) no
C6 Mo1 P2 C11 . . . . -69.8(4) no
C6 Mo1 P2 C17 . . . . 63.2(4) no
C6 Mo1 P2 C35 . . . . 173.7(3) no
C6 Mo1 C7 C8 . . . . -135.3(7) no
C6 Mo1 C8 C7 . . . . 27.3(5) no
C6 C7 Mo1 C8 . . . . 135.3(7) no
C6 C7 Mo1 C9 . . . . -97.2(5) no
C6 C7 Mo1 C10 . . . . -12.1(5) no
C7 Mo1 P1 C23 . . . . 124(1) no
C7 Mo1 P1 C29 . . . . -103(1) no
C7 Mo1 P1 C35 . . . . 11(1) no
C7 Mo1 P2 C11 . . . . -70.2(3) no
C7 Mo1 P2 C17 . . . . 62.8(3) no
C7 Mo1 P2 C35 . . . . 173.2(3) no
C7 C6 Mo1 C8 . . . . -25.5(5) no
C7 C6 Mo1 C9 . . . . 82.5(5) no
C7 C6 Mo1 C10 . . . . 167.9(5) no
C7 C8 Mo1 C9 . . . . -55.9(5) no
C7 C8 Mo1 C10 . . . . 45.1(7) no
C8 Mo1 P1 C23 . . . . 157.5(4) no
C8 Mo1 P1 C29 . . . . -70.8(4) no
C8 Mo1 P1 C35 . . . . 44.0(4) no
C8 Mo1 P2 C11 . . . . -47.4(3) no
C8 Mo1 P2 C17 . . . . 85.6(3) no
C8 Mo1 P2 C35 . . . . -164.0(3) no
C8 C7 Mo1 C9 . . . . 127.5(5) no
C8 C7 Mo1 C10 . . . . -147.4(5) no
C9 Mo1 P1 C23 . . . . 38.4(3) no
C9 Mo1 P1 C29 . . . . 170.0(3) no
C9 Mo1 P1 C35 . . . . -75.1(3) no
C9 Mo1 P2 C11 . . . . -155.9(4) no
C9 Mo1 P2 C17 . . . . -23.0(3) no
C9 Mo1 P2 C35 . . . . 87.5(3) no
C10 Mo1 P1 C23 . . . . -47.5(3) no
C10 Mo1 P1 C29 . . . . 84.1(3) no
C10 Mo1 P1 C35 . . . . -161.0(3) no
C10 Mo1 P2 C11 . . . . 131.2(5) no
C10 Mo1 P2 C17 . . . . -95.9(5) no
C10 Mo1 P2 C35 . . . . 14.6(5) no
C11 P2 C17 C18 . . . . 106.6(6) no
C11 P2 C17 C22 . . . . -71.2(6) no
C11 C12 C13 C14 . . . . 0(1) no
C11 C16 C15 C14 . . . . -2(1) no
C12 C11 P2 C17 . . . . -38.4(6) no
C12 C11 P2 C35 . . . . -149.2(5) no
C12 C11 C16 C15 . . . . 1(1) no
C12 C13 C14 C15 . . . . -1(1) no
C13 C12 C11 C16 . . . . 0(1) no
C13 C14 C15 C16 . . . . 2(1) no
C16 C11 P2 C17 . . . . 142.5(6) no
C16 C11 P2 C35 . . . . 31.6(6) no
C17 C18 C19 C20 . . . . 1(1) no
C17 C22 C21 C20 . . . . -1(1) no
C18 C17 P2 C35 . . . . -140.7(6) no
C18 C17 C22 C21 . . . . 2(1) no
C18 C19 C20 C21 . . . . 0(1) no
C19 C18 C17 C22 . . . . -2(1) no
C19 C20 C21 C22 . . . . 0(1) no
C22 C17 P2 C35 . . . . 41.5(6) no
C23 P1 C29 C30 . . . . -104.6(6) no
C23 P1 C29 C34 . . . . 75.3(6) no
C23 C24 C25 C26 . . . . 0(1) no
C23 C28 C27 C26 . . . . 0(1) no
C24 C23 P1 C29 . . . . -133.9(7) no
C24 C23 P1 C35 . . . . 113.5(7) no
C24 C23 C28 C27 . . . . 0(1) no
C24 C25 C26 C27 . . . . 0(1) no
C25 C24 C23 C28 . . . . -1(1) no
C25 C26 C27 C28 . . . . 0(1) no
C28 C23 P1 C29 . . . . 48.3(7) no
C28 C23 P1 C35 . . . . -64.3(7) no
C29 C30 C31 C32 . . . . 0(1) no
C29 C34 C33 C32 . . . . -1(1) no
C30 C29 P1 C35 . . . . 5.5(7) no
C30 C29 C34 C33 . . . . -1(1) no
C30 C31 C32 C33 . . . . -1(1) no
C31 C30 C29 C34 . . . . 1(1) no
C31 C32 C33 C34 . . . . 2(1) no
C34 C29 P1 C35 . . . . -174.5(5) no
